data_1546037
loop_
_publ_author_name
'Rodr\'iguez-Hern\'andez, P.'
'L\'opez-Solano, J.'
'Radescu, S.'
'Mujica, A.'
'Mu\~noz, A.'
'Errandonea, D.'
'Pellicer-Porres, J.'
'Segura, A.'
'Ferrer-Roca, Ch.'
'Manj\'on, F. J.'
'Kumard, R. S.'
'Tschaunerd,  O.'
'Aquilantie, G.'

_publ_section_title
;
 Theoretical and experimental study of CaWO~4~ and SrWO~4~ under pressure
;
_journal_issue 9-10
_journal_name_full 'Journal of Physics and Chemistry of Solids'
_journal_page_first 2164
_journal_page_last 2171
_journal_paper_doi 10.1016/j.jpcs.2006.05.011
_journal_volume 67
_journal_year 2006
_chemical_formula_sum 'O4 Sr W'
_chemical_name_mineral Fergusonite
_space_group_crystal_system monoclinic
_space_group_IT_number 15
_space_group_name_Hall '-I 2ya'
_space_group_name_H-M_alt 'I 1 2/a 1'
_cell_angle_alpha 90
_cell_angle_beta 90.35(1)
_cell_angle_gamma 90
_cell_formula_units_Z 4
_cell_length_a 5.263(9)
_cell_length_b 11.182(6)
_cell_length_c 5.231(6)
_cell_measurement_pressure 1.1e7
_diffrn_ambient_pressure 1.1e7
_cod_struct_determination_method 'powder diffraction'
_cod_database_code 1546037

loop_
_space_group_symop_id
_space_group_symop_operation_xyz
1 x,y,z
2 -x+1/2,y,-z
3 -x,-y,-z
4 x-1/2,-y,z
5 x+1/2,y+1/2,z+1/2
6 -x,y+1/2,-z+1/2
7 -x+1/2,-y+1/2,-z+1/2
8 x,-y+1/2,z+1/2

loop_
_atom_site_label
_atom_site_type_symbol
_atom_site_site_symmetry_multiplicity
_atom_site_Wyckoff_symbol
_atom_site_fract_x
_atom_site_fract_y
_atom_site_fract_z
Sr Sr 4 e 0.25 0.6027(9) 0
W W 4 e 0.25 0.1243(8) 0
O1 O 8 f 0.9309(49) 0.9598(53) 0.2619(42)
O2 O 8 f 0.4903(39) 0.2278(35) 0.8779(32)
